data_4066449
loop_
_publ_author_name
'Ishida, Shintaro'
'Iwamoto, Takeaki'
'Kira, Mitsuo'

_publ_section_title
;
 Reactions of an Isolable Dialkylsilylene with Ketones&#x2020;
;
_journal_issue 21
_journal_name_full Organometallics
_journal_page_first 5526
_journal_paper_doi 10.1021/om1004644
_journal_volume 29
_journal_year 2010
_chemical_formula_sum 'C31 H50 O Si5'
_chemical_formula_weight 579.16
_chemical_name_systematic
; 
 ? 
;
_space_group_IT_number 15
_symmetry_cell_setting monoclinic
_symmetry_space_group_name_Hall '-C 2yc'
_symmetry_space_group_name_H-M 'C 1 2/c 1'
_atom_sites_solution_hydrogens geom
_atom_sites_solution_primary direct
_atom_sites_solution_secondary difmap
_audit_creation_method SHELXL-97
_cell_angle_alpha 90.00
_cell_angle_beta 118.444(2)
_cell_angle_gamma 90.00
_cell_formula_units_Z 8
_cell_length_a 39.025(9)
_cell_length_b 9.807(2)
_cell_length_c 21.446(5)
_cell_measurement_reflns_used 5807
_cell_measurement_temperature 173(2)
_cell_measurement_theta_max 27.29
_cell_measurement_theta_min 2.28
_cell_volume 7217(3)
_computing_cell_refinement 'Bruker SMART'
_computing_data_collection 'Bruker SMART'
_computing_data_reduction 'Bruker SMART'
_computing_structure_refinement 'SHELXL-97 (Sheldrick, 1997)'
_computing_structure_solution 'SHELXS-97 (Sheldrick, 1990)'
_diffrn_ambient_temperature 173(2)
_diffrn_detector_area_resol_mean 8.333
_diffrn_measured_fraction_theta_full 0.998
_diffrn_measured_fraction_theta_max 0.998
_diffrn_measurement_device_type 'CCD area detector'
_diffrn_measurement_method 'phi and omega scans'
_diffrn_radiation_monochromator 'multilayered confocal mirror'
_diffrn_radiation_source 'rotating anode'
_diffrn_radiation_type MoK\a
_diffrn_radiation_wavelength 0.71073
_diffrn_reflns_av_R_equivalents 0.0395
_diffrn_reflns_av_sigmaI/netI 0.0312
_diffrn_reflns_limit_h_max 48
_diffrn_reflns_limit_h_min -48
_diffrn_reflns_limit_k_max 12
_diffrn_reflns_limit_k_min -12
_diffrn_reflns_limit_l_max 26
_diffrn_reflns_limit_l_min -26
_diffrn_reflns_number 35661
_diffrn_reflns_theta_full 26.00
_diffrn_reflns_theta_max 26.00
_diffrn_reflns_theta_min 1.91
_exptl_absorpt_coefficient_mu 0.218
_exptl_absorpt_correction_T_max 0.9576
_exptl_absorpt_correction_T_min 0.9576
_exptl_absorpt_correction_type empirical
_exptl_absorpt_process_details SADABS
_exptl_crystal_colour colorless
_exptl_crystal_density_diffrn 1.066
_exptl_crystal_density_method 'not measured'
_exptl_crystal_description prism
_exptl_crystal_F_000 2512
_exptl_crystal_size_max 0.20
_exptl_crystal_size_mid 0.20
_exptl_crystal_size_min 0.10
_refine_diff_density_max 0.402
_refine_diff_density_min -0.223
_refine_diff_density_rms 0.048
_refine_ls_extinction_method none
_refine_ls_goodness_of_fit_ref 1.080
_refine_ls_hydrogen_treatment mixed
_refine_ls_matrix_type full
_refine_ls_number_parameters 358
_refine_ls_number_reflns 7074
_refine_ls_number_restraints 0
_refine_ls_restrained_S_all 1.080
_refine_ls_R_factor_all 0.0623
_refine_ls_R_factor_gt 0.0411
_refine_ls_shift/su_max 0.001
_refine_ls_shift/su_mean 0.000
_refine_ls_structure_factor_coef Fsqd
_refine_ls_weighting_details 'calc w=1/[\s^2^(Fo^2^)+(0.0540P)^2^+6.1910P] where P=(Fo^2^+2Fc^2^)/3'
_refine_ls_weighting_scheme calc
_refine_ls_wR_factor_gt 0.1028
_refine_ls_wR_factor_ref 0.1189
_reflns_number_gt 5390
_reflns_number_total 7074
_reflns_threshold_expression >2sigma(I)
_cod_data_source_file om1004644_si_002.cif
_cod_data_source_block sik18a_(compound_18)
_cod_depositor_comments
;
The following automatic conversions were performed:
'_atom_site_symetry_multiplicity' tag replaced with
'_atom_site_symmetry_multiplicity'.

Automatic conversion script
Id: cif_correct_tags 1440 2010-10-19 06:21:57Z saulius 
;
_cod_original_sg_symbol_H-M C2/c
_cod_database_code 4066449

loop_
_symmetry_equiv_pos_as_xyz
'x, y, z'
'-x, y, -z+1/2'
'x+1/2, y+1/2, z'
'-x+1/2, y+1/2, -z+1/2'
'-x, -y, -z'
'x, -y, z-1/2'
'-x+1/2, -y+1/2, -z'
'x+1/2, -y+1/2, z-1/2'

loop_
_atom_site_label
_atom_site_type_symbol
_atom_site_fract_x
_atom_site_fract_y
_atom_site_fract_z
_atom_site_U_iso_or_equiv
_atom_site_adp_type
_atom_site_occupancy
_atom_site_symmetry_multiplicity
_atom_site_calc_flag
_atom_site_refinement_flags
Si1 Si 0.127533(15) 0.96615(6) 0.23549(3) 0.02666(14) Uani 1 1 d .
C1 C 0.08943(5) 1.0817(2) 0.23382(11) 0.0317(4) Uani 1 1 d .
C2 C 0.08945(6) 1.0644(2) 0.29564(12) 0.0375(5) Uani 1 1 d .
H1 H 0.0714(7) 1.109(2) 0.3059(12) 0.045 Uiso 1 1 d .
C3 C 0.11902(7) 0.9738(3) 0.35269(13) 0.0420(5) Uani 1 1 d .
H2 H 0.1063(7) 0.891(3) 0.3592(13) 0.051 Uiso 1 1 d .
H3 H 0.1297(7) 1.023(3) 0.3986(14) 0.051 Uiso 1 1 d .
C4 C 0.15184(6) 0.9287(2) 0.33360(11) 0.0333(5) Uani 1 1 d .
Si2 Si 0.056864(18) 1.20152(7) 0.16291(4) 0.04260(17) Uani 1 1 d .
C5 C 0.03092(8) 1.1118(3) 0.07640(13) 0.0628(8) Uani 1 1 d .
H4 H 0.0158 1.1779 0.0390 0.094 Uiso 1 1 calc R
H5 H 0.0133 1.0433 0.0789 0.094 Uiso 1 1 calc R
H6 H 0.0499 1.0669 0.0657 0.094 Uiso 1 1 calc R
C6 C 0.08876(9) 1.3352(3) 0.15615(16) 0.0640(8) Uani 1 1 d .
H7 H 0.1100 1.2919 0.1512 0.096 Uiso 1 1 calc R
H8 H 0.0997 1.3916 0.1991 0.096 Uiso 1 1 calc R
H9 H 0.0734 1.3927 0.1146 0.096 Uiso 1 1 calc R
C7 C 0.02152(10) 1.2800(4) 0.18767(19) 0.0854(11) Uani 1 1 d .
H10 H 0.0047 1.3438 0.1505 0.128 Uiso 1 1 calc R
H11 H 0.0358 1.3290 0.2327 0.128 Uiso 1 1 calc R
H12 H 0.0055 1.2084 0.1928 0.128 Uiso 1 1 calc R
Si3 Si 0.194400(18) 1.05141(7) 0.38148(3) 0.04149(17) Uani 1 1 d .
C8 C 0.20975(9) 1.0604(3) 0.47865(13) 0.0670(8) Uani 1 1 d .
H13 H 0.2170 0.9691 0.4995 0.100 Uiso 1 1 calc R
H14 H 0.1881 1.0949 0.4851 0.100 Uiso 1 1 calc R
H15 H 0.2321 1.1218 0.5021 0.100 Uiso 1 1 calc R
C9 C 0.18030(7) 1.2305(3) 0.34895(14) 0.0519(6) Uani 1 1 d .
H16 H 0.2027 1.2909 0.3744 0.078 Uiso 1 1 calc R
H17 H 0.1589 1.2600 0.3574 0.078 Uiso 1 1 calc R
H18 H 0.1719 1.2343 0.2980 0.078 Uiso 1 1 calc R
C10 C 0.23819(7) 1.0027(3) 0.37261(14) 0.0560(7) Uani 1 1 d .
H19 H 0.2306 0.9888 0.3224 0.084 Uiso 1 1 calc R
H20 H 0.2493 0.9182 0.3989 0.084 Uiso 1 1 calc R
H21 H 0.2577 1.0756 0.3919 0.084 Uiso 1 1 calc R
Si4 Si 0.164392(18) 0.74195(7) 0.35504(3) 0.04213(17) Uani 1 1 d .
C11 C 0.11954(7) 0.6327(3) 0.32399(14) 0.0519(6) Uani 1 1 d .
H22 H 0.1006 0.6582 0.2754 0.078 Uiso 1 1 calc R
H23 H 0.1080 0.6465 0.3552 0.078 Uiso 1 1 calc R
H24 H 0.1267 0.5366 0.3252 0.078 Uiso 1 1 calc R
C12 C 0.19212(8) 0.7093(3) 0.45249(15) 0.0710(9) Uani 1 1 d .
H25 H 0.1971 0.6113 0.4609 0.107 Uiso 1 1 calc R
H26 H 0.1768 0.7409 0.4750 0.107 Uiso 1 1 calc R
H27 H 0.2170 0.7584 0.4727 0.107 Uiso 1 1 calc R
C13 C 0.19411(8) 0.6764(3) 0.31401(17) 0.0625(8) Uani 1 1 d .
H28 H 0.2211 0.7075 0.3419 0.094 Uiso 1 1 calc R
H29 H 0.1833 0.7109 0.2654 0.094 Uiso 1 1 calc R
H30 H 0.1934 0.5765 0.3133 0.094 Uiso 1 1 calc R
O1 O 0.15658(4) 1.02878(15) 0.20847(7) 0.0357(3) Uani 1 1 d .
Si5 Si 0.174573(17) 1.06322(7) 0.15503(3) 0.03810(16) Uani 1 1 d .
C14 C 0.20598(9) 0.9200(3) 0.15788(16) 0.0690(8) Uani 1 1 d .
H31 H 0.2269 0.9074 0.2066 0.104 Uiso 1 1 calc R
H32 H 0.2174 0.9401 0.1269 0.104 Uiso 1 1 calc R
H33 H 0.1904 0.8365 0.1417 0.104 Uiso 1 1 calc R
C15 C 0.20314(9) 1.2227(3) 0.18681(17) 0.0694(8) Uani 1 1 d .
H34 H 0.1867 1.2944 0.1905 0.104 Uiso 1 1 calc R
H35 H 0.2122 1.2510 0.1533 0.104 Uiso 1 1 calc R
H36 H 0.2257 1.2070 0.2335 0.104 Uiso 1 1 calc R
C16 C 0.13481(8) 1.0888(3) 0.06337(13) 0.0626(8) Uani 1 1 d .
H37 H 0.1173 1.0098 0.0490 0.094 Uiso 1 1 calc R
H38 H 0.1459 1.0989 0.0312 0.094 Uiso 1 1 calc R
H39 H 0.1201 1.1712 0.0615 0.094 Uiso 1 1 calc R
C17 C 0.10199(6) 0.8189(2) 0.17816(11) 0.0318(4) Uani 1 1 d .
C18 C 0.07058(6) 0.7449(2) 0.14636(11) 0.0339(5) Uani 1 1 d .
C19 C 0.10437(6) 0.6857(2) 0.14135(12) 0.0367(5) Uani 1 1 d .
H40 H 0.1182(7) 0.615(2) 0.1718(12) 0.044 Uiso 1 1 d .
C20 C 0.02998(6) 0.7223(2) 0.12692(11) 0.0366(5) Uani 1 1 d .
C21 C 0.00843(6) 0.6204(2) 0.07973(12) 0.0424(5) Uani 1 1 d .
H41 H 0.0205 0.5637 0.0600 0.051 Uiso 1 1 calc R
C22 C -0.03017(7) 0.5997(3) 0.06088(14) 0.0512(6) Uani 1 1 d .
H42 H -0.0445 0.5290 0.0287 0.061 Uiso 1 1 calc R
C23 C -0.04806(8) 0.6823(4) 0.08905(17) 0.0709(9) Uani 1 1 d .
H43 H -0.0747 0.6682 0.0764 0.085 Uiso 1 1 calc R
C24 C -0.02737(9) 0.7848(4) 0.1353(2) 0.0909(12) Uani 1 1 d .
H44 H -0.0399 0.8424 0.1539 0.109 Uiso 1 1 calc R
C25 C 0.01154(8) 0.8048(3) 0.15504(17) 0.0681(9) Uani 1 1 d .
H45 H 0.0258 0.8748 0.1878 0.082 Uiso 1 1 calc R
C26 C 0.10651(6) 0.6851(2) 0.07394(13) 0.0404(5) Uani 1 1 d .
C27 C 0.13309(8) 0.6015(3) 0.06658(17) 0.0638(8) Uani 1 1 d .
H46 H 0.1503 0.5456 0.1049 0.077 Uiso 1 1 calc R
C28 C 0.13445(11) 0.5999(4) 0.0022(2) 0.0856(11) Uani 1 1 d .
H47 H 0.1526 0.5423 -0.0026 0.103 Uiso 1 1 calc R
C29 C 0.11005(12) 0.6798(4) -0.0533(2) 0.0812(10) Uani 1 1 d .
H48 H 0.1114 0.6790 -0.0964 0.097 Uiso 1 1 calc R
C30 C 0.08396(10) 0.7600(3) -0.04641(16) 0.0688(8) Uani 1 1 d .
H49 H 0.0667 0.8149 -0.0852 0.083 Uiso 1 1 calc R
C31 C 0.08200(7) 0.7634(3) 0.01666(13) 0.0497(6) Uani 1 1 d .
H50 H 0.0634 0.8209 0.0203 0.060 Uiso 1 1 calc R

loop_
_atom_site_aniso_label
_atom_site_aniso_U_11
_atom_site_aniso_U_22
_atom_site_aniso_U_33
_atom_site_aniso_U_23
_atom_site_aniso_U_13
_atom_site_aniso_U_12
Si1 0.0248(3) 0.0276(3) 0.0291(3) 0.0023(2) 0.0140(2) -0.0008(2)
C1 0.0263(10) 0.0306(11) 0.0362(11) -0.0017(8) 0.0133(9) 0.0002(8)
C2 0.0319(11) 0.0412(13) 0.0436(12) -0.0036(10) 0.0215(10) 0.0030(9)
C3 0.0364(12) 0.0573(15) 0.0406(13) 0.0062(11) 0.0250(11) 0.0077(11)
C4 0.0289(10) 0.0423(12) 0.0303(10) 0.0058(9) 0.0154(8) 0.0032(9)
Si2 0.0376(3) 0.0379(4) 0.0479(4) 0.0078(3) 0.0168(3) 0.0106(3)
C5 0.0553(16) 0.0647(18) 0.0464(15) 0.0121(13) 0.0064(12) -0.0026(14)
C6 0.0700(18) 0.0353(14) 0.0743(19) 0.0128(13) 0.0243(15) 0.0019(13)
C7 0.078(2) 0.094(3) 0.095(2) 0.031(2) 0.049(2) 0.052(2)
Si3 0.0333(3) 0.0547(4) 0.0323(3) -0.0023(3) 0.0123(3) -0.0023(3)
C8 0.0663(18) 0.087(2) 0.0384(14) -0.0081(14) 0.0172(13) -0.0041(16)
C9 0.0498(14) 0.0493(15) 0.0532(15) -0.0094(12) 0.0216(12) -0.0100(12)
C10 0.0313(12) 0.0769(19) 0.0537(15) 0.0017(13) 0.0154(11) -0.0014(12)
Si4 0.0354(3) 0.0465(4) 0.0475(4) 0.0187(3) 0.0222(3) 0.0088(3)
C11 0.0558(15) 0.0487(15) 0.0580(15) 0.0150(12) 0.0327(13) -0.0025(12)
C12 0.0568(17) 0.081(2) 0.0575(17) 0.0348(16) 0.0127(14) 0.0065(15)
C13 0.0568(16) 0.0520(16) 0.094(2) 0.0141(15) 0.0482(16) 0.0146(13)
O1 0.0343(7) 0.0414(8) 0.0361(8) 0.0015(6) 0.0207(6) -0.0067(6)
Si5 0.0358(3) 0.0447(4) 0.0392(3) 0.0052(3) 0.0223(3) -0.0058(3)
C14 0.0771(19) 0.083(2) 0.0662(18) 0.0125(16) 0.0499(16) 0.0219(17)
C15 0.0648(18) 0.070(2) 0.085(2) -0.0037(16) 0.0454(17) -0.0311(15)
C16 0.0619(17) 0.083(2) 0.0412(14) 0.0134(14) 0.0232(13) -0.0041(15)
C17 0.0341(11) 0.0295(11) 0.0348(11) 0.0032(8) 0.0190(9) 0.0018(9)
C18 0.0399(12) 0.0297(11) 0.0366(11) 0.0016(9) 0.0219(10) -0.0021(9)
C19 0.0371(11) 0.0246(11) 0.0473(13) 0.0005(9) 0.0192(10) 0.0003(9)
C20 0.0372(11) 0.0352(12) 0.0429(12) 0.0019(9) 0.0236(10) -0.0063(9)
C21 0.0422(12) 0.0370(12) 0.0446(13) -0.0007(10) 0.0181(11) -0.0056(10)
C22 0.0404(13) 0.0533(15) 0.0519(14) -0.0009(12) 0.0155(11) -0.0126(12)
C23 0.0453(15) 0.096(2) 0.080(2) -0.0122(18) 0.0367(15) -0.0230(16)
C24 0.0611(19) 0.113(3) 0.126(3) -0.053(2) 0.067(2) -0.0278(19)
C25 0.0554(16) 0.081(2) 0.086(2) -0.0387(17) 0.0491(16) -0.0261(15)
C26 0.0388(12) 0.0340(12) 0.0556(14) -0.0145(10) 0.0284(11) -0.0100(10)
C27 0.0617(17) 0.0556(17) 0.086(2) -0.0161(15) 0.0444(16) 0.0038(14)
C28 0.090(2) 0.079(2) 0.128(3) -0.044(2) 0.085(3) -0.012(2)
C29 0.103(3) 0.087(3) 0.083(2) -0.028(2) 0.068(2) -0.028(2)
C30 0.080(2) 0.083(2) 0.0589(17) -0.0071(15) 0.0451(16) -0.0174(17)
C31 0.0491(14) 0.0568(16) 0.0500(14) -0.0044(12) 0.0290(12) -0.0040(12)

loop_
_atom_type_symbol
_atom_type_description
_atom_type_scat_dispersion_real
_atom_type_scat_dispersion_imag
_atom_type_scat_source
C C 0.0033 0.0016 'International Tables Vol C Tables 4.2.6.8 and 6.1.1.4'
H H 0.0000 0.0000 'International Tables Vol C Tables 4.2.6.8 and 6.1.1.4'
O O 0.0106 0.0060 'International Tables Vol C Tables 4.2.6.8 and 6.1.1.4'
Si Si 0.0817 0.0704 'International Tables Vol C Tables 4.2.6.8 and 6.1.1.4'

loop_
_geom_angle_atom_site_label_1
_geom_angle_atom_site_label_2
_geom_angle_atom_site_label_3
_geom_angle
O1 Si1 C17 107.79(9)
O1 Si1 C1 116.89(9)
C17 Si1 C1 106.88(9)
O1 Si1 C4 114.02(8)
C17 Si1 C4 114.49(9)
C1 Si1 C4 96.49(9)
C2 C1 Si1 106.34(15)
C2 C1 Si2 124.62(16)
Si1 C1 Si2 129.04(12)
C1 C2 C3 121.2(2)
C1 C2 H1 121.9(14)
C3 C2 H1 116.8(14)
C2 C3 C4 110.86(18)
C2 C3 H2 110.7(14)
C4 C3 H2 109.2(14)
C2 C3 H3 108.3(14)
C4 C3 H3 112.6(14)
H2 C3 H3 105(2)
C3 C4 Si1 101.25(13)
C3 C4 Si4 110.82(15)
Si1 C4 Si4 113.16(11)
C3 C4 Si3 106.79(15)
Si1 C4 Si3 108.89(10)
Si4 C4 Si3 114.90(10)
C5 Si2 C6 108.81(14)
C5 Si2 C1 110.61(11)
C6 Si2 C1 106.67(11)
C5 Si2 C7 110.78(16)
C6 Si2 C7 110.15(16)
C1 Si2 C7 109.73(12)
Si2 C5 H4 109.5
Si2 C5 H5 109.5
H4 C5 H5 109.5
Si2 C5 H6 109.5
H4 C5 H6 109.5
H5 C5 H6 109.5
Si2 C6 H7 109.5
Si2 C6 H8 109.5
H7 C6 H8 109.5
Si2 C6 H9 109.5
H7 C6 H9 109.5
H8 C6 H9 109.5
Si2 C7 H10 109.5
Si2 C7 H11 109.5
H10 C7 H11 109.5
Si2 C7 H12 109.5
H10 C7 H12 109.5
H11 C7 H12 109.5
C10 Si3 C9 108.80(13)
C10 Si3 C8 107.53(13)
C9 Si3 C8 104.57(13)
C10 Si3 C4 112.83(11)
C9 Si3 C4 111.42(10)
C8 Si3 C4 111.29(12)
Si3 C8 H13 109.5
Si3 C8 H14 109.5
H13 C8 H14 109.5
Si3 C8 H15 109.5
H13 C8 H15 109.5
H14 C8 H15 109.5
Si3 C9 H16 109.5
Si3 C9 H17 109.5
H16 C9 H17 109.5
Si3 C9 H18 109.5
H16 C9 H18 109.5
H17 C9 H18 109.5
Si3 C10 H19 109.5
Si3 C10 H20 109.5
H19 C10 H20 109.5
Si3 C10 H21 109.5
H19 C10 H21 109.5
H20 C10 H21 109.5
C12 Si4 C13 107.97(14)
C12 Si4 C11 104.10(13)
C13 Si4 C11 108.55(13)
C12 Si4 C4 112.49(13)
C13 Si4 C4 111.37(11)
C11 Si4 C4 112.01(10)
Si4 C11 H22 109.5
Si4 C11 H23 109.5
H22 C11 H23 109.5
Si4 C11 H24 109.5
H22 C11 H24 109.5
H23 C11 H24 109.5
Si4 C12 H25 109.5
Si4 C12 H26 109.5
H25 C12 H26 109.5
Si4 C12 H27 109.5
H25 C12 H27 109.5
H26 C12 H27 109.5
Si4 C13 H28 109.5
Si4 C13 H29 109.5
H28 C13 H29 109.5
Si4 C13 H30 109.5
H28 C13 H30 109.5
H29 C13 H30 109.5
Si1 O1 Si5 159.08(10)
O1 Si5 C14 108.59(11)
O1 Si5 C16 110.40(11)
C14 Si5 C16 110.23(14)
O1 Si5 C15 107.46(11)
C14 Si5 C15 110.89(15)
C16 Si5 C15 109.23(15)
Si5 C14 H31 109.5
Si5 C14 H32 109.5
H31 C14 H32 109.5
Si5 C14 H33 109.5
H31 C14 H33 109.5
H32 C14 H33 109.5
Si5 C15 H34 109.5
Si5 C15 H35 109.5
H34 C15 H35 109.5
Si5 C15 H36 109.5
H34 C15 H36 109.5
H35 C15 H36 109.5
Si5 C16 H37 109.5
Si5 C16 H38 109.5
H37 C16 H38 109.5
Si5 C16 H39 109.5
H37 C16 H39 109.5
H38 C16 H39 109.5
C18 C17 C19 62.23(15)
C18 C17 Si1 149.01(17)
C19 C17 Si1 148.35(15)
C17 C18 C20 149.5(2)
C17 C18 C19 67.11(15)
C20 C18 C19 143.34(19)
C26 C19 C18 122.18(19)
C26 C19 C17 122.84(18)
C18 C19 C17 50.65(13)
C26 C19 H40 113.5(15)
C18 C19 H40 118.5(15)
C17 C19 H40 115.2(14)
C21 C20 C25 118.4(2)
C21 C20 C18 121.3(2)
C25 C20 C18 120.3(2)
C22 C21 C20 121.3(2)
C22 C21 H41 119.3
C20 C21 H41 119.3
C21 C22 C23 119.7(2)
C21 C22 H42 120.2
C23 C22 H42 120.2
C24 C23 C22 120.0(3)
C24 C23 H43 120.0
C22 C23 H43 120.0
C23 C24 C25 120.5(3)
C23 C24 H44 119.8
C25 C24 H44 119.8
C24 C25 C20 120.2(3)
C24 C25 H45 119.9
C20 C25 H45 119.9
C31 C26 C27 117.8(2)
C31 C26 C19 121.9(2)
C27 C26 C19 120.2(2)
C26 C27 C28 119.9(3)
C26 C27 H46 120.1
C28 C27 H46 120.1
C29 C28 C27 120.9(3)
C29 C28 H47 119.5
C27 C28 H47 119.5
C30 C29 C28 119.3(3)
C30 C29 H48 120.4
C28 C29 H48 120.4
C29 C30 C31 121.0(3)
C29 C30 H49 119.5
C31 C30 H49 119.5
C26 C31 C30 121.2(3)
C26 C31 H50 119.4
C30 C31 H50 119.4

loop_
_geom_bond_atom_site_label_1
_geom_bond_atom_site_label_2
_geom_bond_distance
Si1 O1 1.6197(14)
Si1 C17 1.850(2)
Si1 C1 1.856(2)
Si1 C4 1.887(2)
C1 C2 1.336(3)
C1 Si2 1.862(2)
C2 C3 1.507(3)
C2 H1 0.94(2)
C3 C4 1.582(3)
C3 H2 0.99(3)
C3 H3 0.99(3)
C4 Si4 1.895(2)
C4 Si3 1.907(2)
Si2 C5 1.858(3)
Si2 C6 1.861(3)
Si2 C7 1.864(3)
C5 H4 0.9800
C5 H5 0.9800
C5 H6 0.9800
C6 H7 0.9800
C6 H8 0.9800
C6 H9 0.9800
C7 H10 0.9800
C7 H11 0.9800
C7 H12 0.9800
Si3 C10 1.869(3)
Si3 C9 1.873(3)
Si3 C8 1.876(3)
C8 H13 0.9800
C8 H14 0.9800
C8 H15 0.9800
C9 H16 0.9800
C9 H17 0.9800
C9 H18 0.9800
C10 H19 0.9800
C10 H20 0.9800
C10 H21 0.9800
Si4 C12 1.868(3)
Si4 C13 1.872(3)
Si4 C11 1.883(3)
C11 H22 0.9800
C11 H23 0.9800
C11 H24 0.9800
C12 H25 0.9800
C12 H26 0.9800
C12 H27 0.9800
C13 H28 0.9800
C13 H29 0.9800
C13 H30 0.9800
O1 Si5 1.6394(15)
Si5 C14 1.846(3)
Si5 C16 1.852(3)
Si5 C15 1.852(3)
C14 H31 0.9800
C14 H32 0.9800
C14 H33 0.9800
C15 H34 0.9800
C15 H35 0.9800
C15 H36 0.9800
C16 H37 0.9800
C16 H38 0.9800
C16 H39 0.9800
C17 C18 1.303(3)
C17 C19 1.552(3)
C18 C20 1.451(3)
C18 C19 1.491(3)
C19 C26 1.487(3)
C19 H40 0.93(2)
C20 C21 1.386(3)
C20 C25 1.396(3)
C21 C22 1.376(3)
C21 H41 0.9500
C22 C23 1.382(4)
C22 H42 0.9500
C23 C24 1.372(4)
C23 H43 0.9500
C24 C25 1.383(4)
C24 H44 0.9500
C25 H45 0.9500
C26 C31 1.377(3)
C26 C27 1.389(3)
C27 C28 1.406(5)
C27 H46 0.9500
C28 C29 1.364(5)
C28 H47 0.9500
C29 C30 1.350(5)
C29 H48 0.9500
C30 C31 1.391(4)
C30 H49 0.9500
C31 H50 0.9500

loop_
_geom_torsion_atom_site_label_1
_geom_torsion_atom_site_label_2
_geom_torsion_atom_site_label_3
_geom_torsion_atom_site_label_4
_geom_torsion
O1 Si1 C1 C2 -135.09(15)
C17 Si1 C1 C2 104.12(16)
C4 Si1 C1 C2 -13.95(17)
O1 Si1 C1 Si2 44.42(17)
C17 Si1 C1 Si2 -76.37(15)
C4 Si1 C1 Si2 165.56(14)
Si1 C1 C2 C3 4.7(3)
Si2 C1 C2 C3 -174.87(18)
C1 C2 C3 C4 9.6(3)
C2 C3 C4 Si1 -17.7(2)
C2 C3 C4 Si4 -138.01(17)
C2 C3 C4 Si3 96.2(2)
O1 Si1 C4 C3 141.15(14)
C17 Si1 C4 C3 -94.06(16)
C1 Si1 C4 C3 17.84(16)
O1 Si1 C4 Si4 -100.22(11)
C17 Si1 C4 Si4 24.57(14)
C1 Si1 C4 Si4 136.47(11)
O1 Si1 C4 Si3 28.86(13)
C17 Si1 C4 Si3 153.65(10)
C1 Si1 C4 Si3 -94.45(11)
C2 C1 Si2 C5 -127.9(2)
Si1 C1 Si2 C5 52.67(18)
C2 C1 Si2 C6 113.9(2)
Si1 C1 Si2 C6 -65.51(18)
C2 C1 Si2 C7 -5.4(3)
Si1 C1 Si2 C7 175.19(18)
C3 C4 Si3 C10 174.08(15)
Si1 C4 Si3 C10 -77.35(14)
Si4 C4 Si3 C10 50.76(15)
C3 C4 Si3 C9 -63.19(17)
Si1 C4 Si3 C9 45.38(14)
Si4 C4 Si3 C9 173.49(12)
C3 C4 Si3 C8 53.09(18)
Si1 C4 Si3 C8 161.67(13)
Si4 C4 Si3 C8 -70.22(16)
C3 C4 Si4 C12 -71.89(19)
Si1 C4 Si4 C12 175.18(12)
Si3 C4 Si4 C12 49.25(16)
C3 C4 Si4 C13 166.74(16)
Si1 C4 Si4 C13 53.81(15)
Si3 C4 Si4 C13 -72.12(15)
C3 C4 Si4 C11 44.96(18)
Si1 C4 Si4 C11 -67.96(14)
Si3 C4 Si4 C11 166.11(12)
C17 Si1 O1 Si5 22.3(3)
C1 Si1 O1 Si5 -98.0(3)
C4 Si1 O1 Si5 150.6(3)
Si1 O1 Si5 C14 -84.7(3)
Si1 O1 Si5 C16 36.3(3)
Si1 O1 Si5 C15 155.3(3)
O1 Si1 C17 C18 -145.9(3)
C1 Si1 C17 C18 -19.5(3)
C4 Si1 C17 C18 86.1(3)
O1 Si1 C17 C19 46.4(3)
C1 Si1 C17 C19 172.8(3)
C4 Si1 C17 C19 -81.6(3)
C19 C17 C18 C20 178.6(4)
Si1 C17 C18 C20 5.9(6)
Si1 C17 C18 C19 -172.7(3)
C17 C18 C19 C26 -108.2(2)
C20 C18 C19 C26 73.0(4)
C20 C18 C19 C17 -178.8(4)
C18 C17 C19 C26 106.9(2)
Si1 C17 C19 C26 -80.3(4)
Si1 C17 C19 C18 172.9(3)
C17 C18 C20 C21 171.4(3)
C19 C18 C20 C21 -10.8(4)
C17 C18 C20 C25 -7.8(5)
C19 C18 C20 C25 170.0(3)
C25 C20 C21 C22 -0.2(4)
C18 C20 C21 C22 -179.5(2)
C20 C21 C22 C23 0.4(4)
C21 C22 C23 C24 0.3(5)
C22 C23 C24 C25 -1.1(6)
C23 C24 C25 C20 1.2(6)
C21 C20 C25 C24 -0.5(5)
C18 C20 C25 C24 178.7(3)
C18 C19 C26 C31 14.0(3)
C17 C19 C26 C31 -46.9(3)
C18 C19 C26 C27 -164.4(2)
C17 C19 C26 C27 134.7(2)
C31 C26 C27 C28 0.4(4)
C19 C26 C27 C28 178.9(2)
C26 C27 C28 C29 0.2(5)
C27 C28 C29 C30 -0.9(5)
C28 C29 C30 C31 0.8(5)
C27 C26 C31 C30 -0.5(4)
C19 C26 C31 C30 -178.9(2)
C29 C30 C31 C26 -0.1(4)
